data_7106385
loop_
_publ_author_name
'Bury, Wojciech'
'Krajewska, El\.zbieta'
'Dutkiewicz, Micha\/l'
'Soko\/lowski, Kamil'
'Justyniak, Iwona'
'Kaszkur, Zbigniew'
'Kurzyd\/lowski, Krzysztof J.'
'P\/loci\'nski, Tomasz'
'Lewi\'nski, Janusz'

_publ_section_title
;
 tert-Butylzinc Hydroxide as Efficient Predesigned Precursor of ZnO
 Nanoparticles
;
_journal_coden_ASTM CHCOFS
_journal_issue 19
_journal_name_full
;
 Chemical Communications (Cambridge, United Kingdom)
;
_journal_page_first 5467
_journal_page_last 5469
_journal_paper_doi 10.1039/c1cc11328c
_journal_volume 47
_journal_year 2011
_chemical_formula_sum 'C24 H60 O6 Zn6'
_chemical_formula_weight 837.06
_space_group_IT_number 14
_symmetry_cell_setting monoclinic
_symmetry_space_group_name_Hall '-P 2ybc'
_symmetry_space_group_name_H-M 'P 1 21/c 1'
_atom_sites_solution_hydrogens geom
_atom_sites_solution_primary direct
_atom_sites_solution_secondary difmap
_audit_creation_method SHELXL-97
_cell_angle_alpha 90.00
_cell_angle_beta 108.814(2)
_cell_angle_gamma 90.00
_cell_formula_units_Z 2
_cell_length_a 9.9031(3)
_cell_length_b 10.5542(5)
_cell_length_c 18.1019(7)
_cell_measurement_reflns_used 3487
_cell_measurement_temperature 100(2)
_cell_measurement_theta_max 27.485
_cell_measurement_theta_min 0.998
_cell_volume 1790.91(12)
_computing_cell_refinement 'Denzo & Scalepak (Otwinowski, Minor, 1997)'
_computing_data_collection 'Collect (Nonius B.V. 1998)'
_computing_data_reduction 'Denzo & Scalepak (Otwinowski, Minor, 1997)'
_computing_molecular_graphics
;
DIAMOND v2.1 (Brandenburg, 1999)
Ortep-3 for Windows, L.J.Farrugia (1997) J.Appl.Cryst. 30, 565,
ORTEP III (Burnett, Johnson, 1996)
;
_computing_publication_material
;
SHELXL-97 (Sheldrick, 1997),
;
_computing_structure_refinement 'SHELXL-97 (Sheldrick, 1997)'
_computing_structure_solution 'SHELXS-97 (Sheldrick, 1990)'
_diffrn_ambient_temperature 100(2)
_diffrn_measured_fraction_theta_full 0.992
_diffrn_measured_fraction_theta_max 0.992
_diffrn_measurement_device_type 'Nonius Kappa-CCD'
_diffrn_measurement_method 'area detector \w scans'
_diffrn_radiation_monochromator graphite
_diffrn_radiation_source 'fine-focus sealed tube'
_diffrn_radiation_type MoK\a
_diffrn_radiation_wavelength 0.71073
_diffrn_reflns_av_R_equivalents 0.0819
_diffrn_reflns_av_sigmaI/netI 0.0580
_diffrn_reflns_limit_h_max 10
_diffrn_reflns_limit_h_min -10
_diffrn_reflns_limit_k_max 11
_diffrn_reflns_limit_k_min -11
_diffrn_reflns_limit_l_max 19
_diffrn_reflns_limit_l_min -19
_diffrn_reflns_number 4264
_diffrn_reflns_theta_full 22.46
_diffrn_reflns_theta_max 22.46
_diffrn_reflns_theta_min 3.28
_exptl_absorpt_coefficient_mu 3.983
_exptl_absorpt_correction_T_max 0.67132
_exptl_absorpt_correction_T_min 0.21523
_exptl_absorpt_correction_type multi-scan
_exptl_absorpt_process_details 'Scalepak (Otwinowski, Minor, 1997)'
_exptl_crystal_colour colourless
_exptl_crystal_density_diffrn 1.552
_exptl_crystal_density_method 'not measured'
_exptl_crystal_description plate
_exptl_crystal_F_000 864
_exptl_crystal_size_max 0.42
_exptl_crystal_size_mid 0.34
_exptl_crystal_size_min 0.10
_refine_diff_density_max 0.710
_refine_diff_density_min -0.850
_refine_diff_density_rms 0.172
_refine_ls_extinction_method none
_refine_ls_goodness_of_fit_ref 1.121
_refine_ls_hydrogen_treatment constr
_refine_ls_matrix_type full
_refine_ls_number_parameters 172
_refine_ls_number_reflns 2315
_refine_ls_number_restraints 0
_refine_ls_restrained_S_all 1.121
_refine_ls_R_factor_all 0.1032
_refine_ls_R_factor_gt 0.0606
_refine_ls_shift/su_max 0.000
_refine_ls_shift/su_mean 0.000
_refine_ls_structure_factor_coef Fsqd
_refine_ls_weighting_details 'calc w=1/[\s^2^(Fo^2^)+(0.0000P)^2^+30.7947P] where P=(Fo^2^+2Fc^2^)/3'
_refine_ls_weighting_scheme calc
_refine_ls_wR_factor_gt 0.1292
_refine_ls_wR_factor_ref 0.1414
_reflns_number_gt 1618
_reflns_number_total 2315
_reflns_threshold_expression I>2\s(I)
_cod_data_source_file c1cc11328c.txt
_cod_data_source_block shelxl
_cod_original_sg_symbol_H-M 'P 21/c'
_cod_database_code 7106385

loop_
_symmetry_equiv_pos_as_xyz
'x, y, z'
'-x, y+1/2, -z+1/2'
'-x, -y, -z'
'x, -y-1/2, z-1/2'

loop_
_atom_site_label
_atom_site_type_symbol
_atom_site_fract_x
_atom_site_fract_y
_atom_site_fract_z
_atom_site_U_iso_or_equiv
_atom_site_adp_type
_atom_site_occupancy
_atom_site_symmetry_multiplicity
_atom_site_calc_flag
_atom_site_refinement_flags
_atom_site_disorder_assembly
_atom_site_disorder_group
C1 C 0.4296(11) 0.3024(11) 0.2035(6) 0.017(3) Uani 1 1 d . . .
C2 C 0.3556(14) 0.1773(12) 0.1816(7) 0.031(3) Uani 1 1 d . . .
H2A H 0.3474 0.1359 0.2284 0.046 Uiso 1 1 calc R . .
H2B H 0.4110 0.1233 0.1579 0.046 Uiso 1 1 calc R . .
H2C H 0.2602 0.1910 0.1441 0.046 Uiso 1 1 calc R . .
C3 C 0.5821(12) 0.2783(13) 0.2575(7) 0.028(3) Uani 1 1 d . . .
H3A H 0.6288 0.3594 0.2762 0.042 Uiso 1 1 calc R . .
H3B H 0.6357 0.2329 0.2288 0.042 Uiso 1 1 calc R . .
H3C H 0.5792 0.2272 0.3022 0.042 Uiso 1 1 calc R . .
C4 C 0.3516(12) 0.3778(12) 0.2480(7) 0.023(3) Uani 1 1 d . . .
H4A H 0.2510 0.3861 0.2163 0.034 Uiso 1 1 calc R . .
H4B H 0.3945 0.4621 0.2598 0.034 Uiso 1 1 calc R . .
H4C H 0.3586 0.3340 0.2969 0.034 Uiso 1 1 calc R . .
C5 C 0.0640(11) 0.3762(11) -0.1349(7) 0.018(3) Uani 1 1 d . . .
C6 C 0.0406(13) 0.2346(12) -0.1537(8) 0.028(3) Uani 1 1 d . . .
H6A H 0.0468 0.1878 -0.1060 0.042 Uiso 1 1 calc R . .
H6B H 0.1140 0.2037 -0.1749 0.042 Uiso 1 1 calc R . .
H6C H -0.0539 0.2219 -0.1923 0.042 Uiso 1 1 calc R . .
C7 C 0.0368(12) 0.4482(13) -0.2122(6) 0.026(3) Uani 1 1 d . . .
H7A H 0.1043 0.4194 -0.2380 0.040 Uiso 1 1 calc R . .
H7B H 0.0494 0.5393 -0.2016 0.040 Uiso 1 1 calc R . .
H7C H -0.0609 0.4319 -0.2462 0.040 Uiso 1 1 calc R . .
C8 C -0.0472(11) 0.4195(12) -0.0979(7) 0.023(3) Uani 1 1 d . . .
H8A H -0.1430 0.4008 -0.1335 0.034 Uiso 1 1 calc R . .
H8B H -0.0378 0.5110 -0.0882 0.034 Uiso 1 1 calc R . .
H8C H -0.0319 0.3747 -0.0485 0.034 Uiso 1 1 calc R . .
C9 C 0.7549(12) 0.1564(12) 0.0372(6) 0.022(3) Uani 1 1 d . . .
C10 C 0.6948(13) 0.0638(13) 0.0842(7) 0.030(3) Uani 1 1 d . . .
H10A H 0.5926 0.0511 0.0573 0.045 Uiso 1 1 calc R . .
H10B H 0.7088 0.0988 0.1363 0.045 Uiso 1 1 calc R . .
H10C H 0.7445 -0.0176 0.0890 0.045 Uiso 1 1 calc R . .
C11 C 0.9126(12) 0.1826(12) 0.0844(7) 0.025(3) Uani 1 1 d . . .
H11A H 0.9180 0.2260 0.1331 0.038 Uiso 1 1 calc R . .
H11B H 0.9552 0.2362 0.0536 0.038 Uiso 1 1 calc R . .
H11C H 0.9646 0.1022 0.0963 0.038 Uiso 1 1 calc R . .
C12 C 0.7507(14) 0.0896(14) -0.0385(7) 0.037(4) Uani 1 1 d . . .
H12A H 0.8128 0.0150 -0.0263 0.055 Uiso 1 1 calc R . .
H12B H 0.7837 0.1479 -0.0712 0.055 Uiso 1 1 calc R . .
H12C H 0.6527 0.0631 -0.0667 0.055 Uiso 1 1 calc R . .
O1 O 0.6396(7) 0.4429(7) 0.1056(4) 0.0179(19) Uani 1 1 d . . .
H1 H 0.7101 0.4111 0.1552 0.022 Uiso 1 1 calc R . .
O2 O 0.4258(8) 0.3049(8) -0.0026(4) 0.0218(19) Uani 1 1 d . . .
H2 H 0.3940 0.2148 -0.0032 0.026 Uiso 1 1 calc R . .
O3 O 0.3201(7) 0.5286(7) 0.0381(4) 0.0173(19) Uani 1 1 d . . .
H3 H 0.2331 0.5435 0.0536 0.021 Uiso 1 1 calc R . .
Zn1 Zn 0.44168(13) 0.39439(14) 0.10863(7) 0.0192(4) Uani 1 1 d . . .
Zn2 Zn 0.26274(13) 0.41503(14) -0.06581(8) 0.0190(4) Uani 1 1 d . . .
Zn3 Zn 0.64080(14) 0.31327(14) 0.01695(8) 0.0209(4) Uani 1 1 d . . .

loop_
_atom_site_aniso_label
_atom_site_aniso_U_11
_atom_site_aniso_U_22
_atom_site_aniso_U_33
_atom_site_aniso_U_23
_atom_site_aniso_U_13
_atom_site_aniso_U_12
C1 0.011(6) 0.017(7) 0.022(7) -0.006(6) 0.004(5) -0.002(6)
C2 0.047(8) 0.016(7) 0.024(8) 0.006(6) 0.005(6) -0.008(7)
C3 0.031(7) 0.032(9) 0.025(8) 0.007(7) 0.014(6) -0.002(6)
C4 0.031(7) 0.025(7) 0.021(7) 0.004(6) 0.019(6) 0.009(6)
C5 0.014(6) 0.021(7) 0.021(7) -0.004(6) 0.010(5) 0.006(6)
C6 0.024(7) 0.020(7) 0.036(8) -0.008(6) 0.003(6) -0.005(6)
C7 0.015(6) 0.048(9) 0.014(7) 0.004(6) 0.002(5) 0.003(6)
C8 0.016(6) 0.034(8) 0.022(7) 0.005(7) 0.012(5) 0.010(6)
C9 0.016(6) 0.036(8) 0.013(7) -0.001(6) 0.000(5) 0.002(6)
C10 0.025(7) 0.035(8) 0.028(8) -0.006(7) 0.005(6) -0.003(7)
C11 0.029(7) 0.023(7) 0.025(7) 0.005(6) 0.010(6) 0.005(6)
C12 0.046(8) 0.033(9) 0.026(8) -0.008(7) 0.004(6) 0.003(8)
O1 0.013(4) 0.020(5) 0.021(5) 0.010(4) 0.007(3) 0.003(4)
O2 0.020(4) 0.022(5) 0.024(5) 0.002(4) 0.008(4) 0.000(4)
O3 0.020(4) 0.013(5) 0.025(5) 0.007(4) 0.016(4) 0.008(4)
Zn1 0.0162(7) 0.0252(9) 0.0162(8) 0.0042(7) 0.0054(6) 0.0002(7)
Zn2 0.0139(7) 0.0237(9) 0.0179(8) 0.0008(7) 0.0032(6) 0.0003(7)
Zn3 0.0194(7) 0.0212(9) 0.0226(8) 0.0025(7) 0.0073(6) 0.0050(7)

loop_
_atom_type_symbol
_atom_type_description
_atom_type_scat_dispersion_real
_atom_type_scat_dispersion_imag
_atom_type_scat_source
C C 0.0033 0.0016 'International Tables Vol C Tables 4.2.6.8 and 6.1.1.4'
H H 0.0000 0.0000 'International Tables Vol C Tables 4.2.6.8 and 6.1.1.4'
O O 0.0106 0.0060 'International Tables Vol C Tables 4.2.6.8 and 6.1.1.4'
Zn Zn 0.2839 1.4301 'International Tables Vol C Tables 4.2.6.8 and 6.1.1.4'

loop_
_geom_angle_atom_site_label_1
_geom_angle_atom_site_label_2
_geom_angle_atom_site_label_3
_geom_angle
_geom_angle_site_symmetry_1
_geom_angle_site_symmetry_3
_geom_angle_publ_flag
C2 C1 C4 108.3(10) . . ?
C2 C1 C3 108.6(10) . . ?
C4 C1 C3 108.3(10) . . ?
C2 C1 Zn1 111.0(8) . . ?
C4 C1 Zn1 112.5(8) . . ?
C3 C1 Zn1 107.9(7) . . ?
C1 C2 H2A 109.5 . . ?
C1 C2 H2B 109.5 . . ?
H2A C2 H2B 109.5 . . ?
C1 C2 H2C 109.5 . . ?
H2A C2 H2C 109.5 . . ?
H2B C2 H2C 109.5 . . ?
C1 C3 H3A 109.5 . . ?
C1 C3 H3B 109.5 . . ?
H3A C3 H3B 109.5 . . ?
C1 C3 H3C 109.5 . . ?
H3A C3 H3C 109.5 . . ?
H3B C3 H3C 109.5 . . ?
C1 C4 H4A 109.5 . . ?
C1 C4 H4B 109.5 . . ?
H4A C4 H4B 109.5 . . ?
C1 C4 H4C 109.5 . . ?
H4A C4 H4C 109.5 . . ?
H4B C4 H4C 109.5 . . ?
C8 C5 C6 108.1(10) . . ?
C8 C5 C7 108.0(9) . . ?
C6 C5 C7 108.1(10) . . ?
C8 C5 Zn2 111.5(8) . . ?
C6 C5 Zn2 112.7(8) . . ?
C7 C5 Zn2 108.4(8) . . ?
C5 C6 H6A 109.5 . . ?
C5 C6 H6B 109.5 . . ?
H6A C6 H6B 109.5 . . ?
C5 C6 H6C 109.5 . . ?
H6A C6 H6C 109.5 . . ?
H6B C6 H6C 109.5 . . ?
C5 C7 H7A 109.5 . . ?
C5 C7 H7B 109.5 . . ?
H7A C7 H7B 109.5 . . ?
C5 C7 H7C 109.5 . . ?
H7A C7 H7C 109.5 . . ?
H7B C7 H7C 109.5 . . ?
C5 C8 H8A 109.5 . . ?
C5 C8 H8B 109.5 . . ?
H8A C8 H8B 109.5 . . ?
C5 C8 H8C 109.5 . . ?
H8A C8 H8C 109.5 . . ?
H8B C8 H8C 109.5 . . ?
C12 C9 C10 107.4(10) . . ?
C12 C9 C11 108.0(10) . . ?
C10 C9 C11 108.1(9) . . ?
C12 C9 Zn3 111.8(8) . . ?
C10 C9 Zn3 109.6(8) . . ?
C11 C9 Zn3 111.7(9) . . ?
C9 C10 H10A 109.5 . . ?
C9 C10 H10B 109.5 . . ?
H10A C10 H10B 109.5 . . ?
C9 C10 H10C 109.5 . . ?
H10A C10 H10C 109.5 . . ?
H10B C10 H10C 109.5 . . ?
C9 C11 H11A 109.5 . . ?
C9 C11 H11B 109.5 . . ?
H11A C11 H11B 109.5 . . ?
C9 C11 H11C 109.5 . . ?
H11A C11 H11C 109.5 . . ?
H11B C11 H11C 109.5 . . ?
C9 C12 H12A 109.5 . . ?
C9 C12 H12B 109.5 . . ?
H12A C12 H12B 109.5 . . ?
C9 C12 H12C 109.5 . . ?
H12A C12 H12C 109.5 . . ?
H12B C12 H12C 109.5 . . ?
Zn2 O1 Zn1 139.7(4) 3_665 . ?
Zn2 O1 Zn3 95.1(3) 3_665 . ?
Zn1 O1 Zn3 95.6(3) . . ?
Zn2 O1 H1 106.9 3_665 . ?
Zn1 O1 H1 106.9 . . ?
Zn3 O1 H1 106.9 . . ?
Zn2 O2 Zn3 132.1(4) . . ?
Zn2 O2 Zn1 94.6(3) . . ?
Zn3 O2 Zn1 93.5(3) . . ?
Zn2 O2 H2 110.5 . . ?
Zn3 O2 H2 110.5 . . ?
Zn1 O2 H2 110.5 . . ?
Zn1 O3 Zn3 135.4(4) . 3_665 ?
Zn1 O3 Zn2 95.6(3) . . ?
Zn3 O3 Zn2 93.8(3) 3_665 . ?
Zn1 O3 H3 108.9 . . ?
Zn3 O3 H3 108.9 3_665 . ?
Zn2 O3 H3 108.9 . . ?
C1 Zn1 O3 133.6(4) . . ?
C1 Zn1 O1 117.8(4) . . ?
O3 Zn1 O1 100.9(3) . . ?
C1 Zn1 O2 124.9(4) . . ?
O3 Zn1 O2 82.5(3) . . ?
O1 Zn1 O2 82.5(3) . . ?
C1 Zn1 Zn3 123.4(3) . . ?
O3 Zn1 Zn3 102.0(2) . . ?
O1 Zn1 Zn3 43.0(2) . . ?
O2 Zn1 Zn3 41.51(19) . . ?
C1 Zn1 Zn2 137.3(3) . . ?
O3 Zn1 Zn2 43.7(2) . . ?
O1 Zn1 Zn2 101.2(2) . . ?
O2 Zn1 Zn2 40.6(2) . . ?
Zn3 Zn1 Zn2 74.03(4) . . ?
C5 Zn2 O2 132.9(4) . . ?
C5 Zn2 O1 114.3(4) . 3_665 ?
O2 Zn2 O1 103.9(3) . 3_665 ?
C5 Zn2 O3 126.2(4) . . ?
O2 Zn2 O3 83.5(3) . . ?
O1 Zn2 O3 83.0(3) 3_665 . ?
C5 Zn2 Zn3 121.6(3) . 3_665 ?
O2 Zn2 Zn3 104.9(2) . 3_665 ?
O1 Zn2 Zn3 43.4(2) 3_665 3_665 ?
O3 Zn2 Zn3 41.77(19) . 3_665 ?
C5 Zn2 Zn1 138.3(3) . . ?
O2 Zn2 Zn1 44.8(2) . . ?
O1 Zn2 Zn1 103.4(2) 3_665 . ?
O3 Zn2 Zn1 40.7(2) . . ?
Zn3 Zn2 Zn1 75.41(5) 3_665 . ?
C9 Zn3 O3 126.1(4) . 3_665 ?
C9 Zn3 O2 119.9(4) . . ?
O3 Zn3 O2 107.5(3) 3_665 . ?
C9 Zn3 O1 123.1(4) . . ?
O3 Zn3 O1 83.7(3) 3_665 . ?
O2 Zn3 O1 84.2(3) . . ?
C9 Zn3 Zn2 128.8(3) . 3_665 ?
O3 Zn3 Zn2 44.4(2) 3_665 3_665 ?
O2 Zn3 Zn2 107.5(2) . 3_665 ?
O1 Zn3 Zn2 41.53(19) . 3_665 ?
C9 Zn3 Zn1 124.2(3) . . ?
O3 Zn3 Zn1 106.9(2) 3_665 . ?
O2 Zn3 Zn1 45.0(2) . . ?
O1 Zn3 Zn1 41.32(18) . . ?
Zn2 Zn3 Zn1 77.19(5) 3_665 . ?

loop_
_geom_bond_atom_site_label_1
_geom_bond_atom_site_label_2
_geom_bond_distance
_geom_bond_site_symmetry_2
_geom_bond_publ_flag
C1 C2 1.500(16) . ?
C1 C4 1.511(15) . ?
C1 C3 1.533(15) . ?
C1 Zn1 2.009(11) . ?
C2 H2A 0.9800 . ?
C2 H2B 0.9800 . ?
C2 H2C 0.9800 . ?
C3 H3A 0.9800 . ?
C3 H3B 0.9800 . ?
C3 H3C 0.9800 . ?
C4 H4A 0.9800 . ?
C4 H4B 0.9800 . ?
C4 H4C 0.9800 . ?
C5 C8 1.532(14) . ?
C5 C6 1.533(16) . ?
C5 C7 1.537(16) . ?
C5 Zn2 2.004(11) . ?
C6 H6A 0.9800 . ?
C6 H6B 0.9800 . ?
C6 H6C 0.9800 . ?
C7 H7A 0.9800 . ?
C7 H7B 0.9800 . ?
C7 H7C 0.9800 . ?
C8 H8A 0.9800 . ?
C8 H8B 0.9800 . ?
C8 H8C 0.9800 . ?
C9 C12 1.530(16) . ?
C9 C10 1.537(17) . ?
C9 C11 1.544(15) . ?
C9 Zn3 1.971(12) . ?
C10 H10A 0.9800 . ?
C10 H10B 0.9800 . ?
C10 H10C 0.9800 . ?
C11 H11A 0.9800 . ?
C11 H11B 0.9800 . ?
C11 H11C 0.9800 . ?
C12 H12A 0.9800 . ?
C12 H12B 0.9800 . ?
C12 H12C 0.9800 . ?
O1 Zn2 2.037(7) 3_665 ?
O1 Zn1 2.044(7) . ?
O1 Zn3 2.113(8) . ?
O1 H1 1.0000 . ?
O2 Zn2 2.019(8) . ?
O2 Zn3 2.045(7) . ?
O2 Zn1 2.183(8) . ?
O2 H2 1.0000 . ?
O3 Zn1 2.024(7) . ?
O3 Zn3 2.044(7) 3_665 ?
O3 Zn2 2.147(8) . ?
O3 H3 1.0000 . ?
Zn1 Zn3 3.0799(18) . ?
Zn1 Zn2 3.0903(18) . ?
Zn2 O1 2.037(7) 3_665 ?
Zn2 Zn3 3.061(2) 3_665 ?
Zn3 O3 2.044(7) 3_665 ?
Zn3 Zn2 3.061(2) 3_665 ?
